data_4325756
loop_
_publ_author_name
'Chris Ritchie'
'Manfred Speldrich'
'Robert W. Gable'
'Lorenzo Sorace'
'Paul K\"ogerler'
'Colette Boskovic'

_publ_contact_author_address 'School of Chemistry, University of Melbourne, Victoria, 3010, Australia'
_publ_contact_author_email c.boskovic@unimelb.edu.au
_publ_contact_author_name 'Dr Colette Boskovic'
_publ_contact_author_phone +61-3-8344-4971
_publ_section_title
;
 Utilizing the Adaptive Polyoxometalate [As2W19O67(H2O)]14- To Support a
 Polynuclear Lanthanoid-Based Single-Molecule Magnet
;
_journal_name_full 'Inorganic Chemistry'
_journal_page_first 7004
_journal_page_last 7014
_journal_paper_doi 10.1021/ic200366a
_journal_volume 50
_journal_year 2011
_chemical_formula_moiety '(C6 H13 N2)8, Li8, (H35 Dy4 As5 W40 O158 C4 N2),25(H2 O)'
_chemical_formula_sum 'C52 H189 As5 Dy4 Li8 N18 O183 W40'
_chemical_formula_weight 12429.33
_chemical_name_systematic
; 
 ? 
;
_space_group_IT_number 15
_symmetry_cell_setting monoclinic
_symmetry_space_group_name_Hall '-C 2yc'
_symmetry_space_group_name_H-M 'C 1 2/c 1'
_atom_sites_solution_hydrogens none
_atom_sites_solution_primary direct
_atom_sites_solution_secondary difmap
_audit_creation_method SHELXL-97
_cell_angle_alpha 90.00
_cell_angle_beta 110.349(3)
_cell_angle_gamma 90.00
_cell_formula_units_Z 4
_cell_length_a 28.7245(7)
_cell_length_b 25.1124(5)
_cell_length_c 35.1823(10)
_cell_measurement_reflns_used 7825
_cell_measurement_temperature 130(2)
_cell_measurement_theta_max 40.5183
_cell_measurement_theta_min 2.6691
_cell_volume 23794.6(11)
_computing_cell_refinement
; 
CrysAlis RED, Oxford Diffraction Ltd., 
Version 1.171.32.15 (release 10-01-2008 CrysAlis171 .NET) 
(compiled Jan 10 2008,16:37:18) 
;
_computing_data_collection
; 
CrysAlis CCD, Oxford Diffraction Ltd., 
Version 1.171.32.15 (release 10-01-2008 CrysAlis171 .NET) 
(compiled Jan 10 2008,16:37:18) 
;
_computing_data_reduction
; 
CrysAlis RED, Oxford Diffraction Ltd., 
Version 1.171.32.15 (release 10-01-2008 CrysAlis171 .NET) 
(compiled Jan 10 2008,16:37:18) 
;
_computing_structure_refinement 'SHELXL-97 (Sheldrick, 1997)'
_computing_structure_solution 'SHELXS-97 (Sheldrick, 1990)'
_diffrn_ambient_temperature 130(2)
_diffrn_detector_area_resol_mean 16.0711
_diffrn_measured_fraction_theta_full 0.973
_diffrn_measured_fraction_theta_max 0.973
_diffrn_measurement_device_type 'XCalibur S CCD diffractometer'
_diffrn_measurement_method 'omega scans'
_diffrn_radiation_monochromator graphite
_diffrn_radiation_source 'Enhance (Cu) X-ray Source'
_diffrn_radiation_type CuK\a
_diffrn_radiation_wavelength 1.54184
_diffrn_reflns_av_R_equivalents 0.0444
_diffrn_reflns_av_sigmaI/netI 0.0672
_diffrn_reflns_limit_h_max 24
_diffrn_reflns_limit_h_min -14
_diffrn_reflns_limit_k_max 14
_diffrn_reflns_limit_k_min -21
_diffrn_reflns_limit_l_max 29
_diffrn_reflns_limit_l_min -29
_diffrn_reflns_number 19828
_diffrn_reflns_theta_full 40.61
_diffrn_reflns_theta_max 40.61
_diffrn_reflns_theta_min 2.68
_exptl_absorpt_coefficient_mu 42.915
_exptl_absorpt_correction_T_max 0.076
_exptl_absorpt_correction_T_min 0.034
_exptl_absorpt_correction_type multi-scan
_exptl_absorpt_process_details
; 
CrysAlis RED, Oxford Diffraction Ltd., 
Version 1.171.32.15 (release 10-01-2008 CrysAlis171 .NET) 
(compiled Jan 10 2008,16:37:18) 
empirical absorption correction using spherical harmonics, 
 implemented in SCALE3 ABSPACK scaling algorithm. 
;
_exptl_crystal_colour colourless
_exptl_crystal_density_diffrn 3.470
_exptl_crystal_description needle
_exptl_crystal_F_000 22016
_exptl_crystal_size_max 0.15
_exptl_crystal_size_mid 0.06
_exptl_crystal_size_min 0.06
_refine_diff_density_max 1.571
_refine_diff_density_min -0.943
_refine_diff_density_rms 0.236
_refine_ls_extinction_method none
_refine_ls_goodness_of_fit_ref 0.990
_refine_ls_hydrogen_treatment none
_refine_ls_matrix_type full
_refine_ls_number_parameters 801
_refine_ls_number_reflns 7299
_refine_ls_number_restraints 65
_refine_ls_restrained_S_all 0.986
_refine_ls_R_factor_all 0.0673
_refine_ls_R_factor_gt 0.0425
_refine_ls_shift/su_max 0.000
_refine_ls_shift/su_mean 0.000
_refine_ls_structure_factor_coef Fsqd
_refine_ls_weighting_details 'calc w=1/[\s^2^(Fo^2^)+(0.0674P)^2^+0.0000P] where P=(Fo^2^+2Fc^2^)/3'
_refine_ls_weighting_scheme calc
_refine_ls_wR_factor_gt 0.1075
_refine_ls_wR_factor_ref 0.1138
_reflns_number_gt 5312
_reflns_number_total 7299
_reflns_threshold_expression >2\s(I)
_cod_data_source_file ic200366a_si_002_3.cif
_cod_data_source_block Compound3Dy
_cod_original_cell_volume 23794.6(10)
_cod_original_sg_symbol_Hall '-C 2yc '
_cod_database_code 4325756

loop_
_symmetry_equiv_pos_as_xyz
'x, y, z'
'-x, y, -z+1/2'
'x+1/2, y+1/2, z'
'-x+1/2, y+1/2, -z+1/2'
'-x, -y, -z'
'x, -y, z-1/2'
'-x+1/2, -y+1/2, -z'
'x+1/2, -y+1/2, z-1/2'

loop_
_atom_site_label
_atom_site_type_symbol
_atom_site_fract_x
_atom_site_fract_y
_atom_site_fract_z
_atom_site_U_iso_or_equiv
_atom_site_adp_type
_atom_site_occupancy
_atom_site_symmetry_multiplicity
_atom_site_calc_flag
_atom_site_refinement_flags
_atom_site_disorder_assembly
_atom_site_disorder_group
W1 W 0.38722(6) 0.03382(6) 0.22004(5) 0.0357(5) Uani 1 1 d . . .
W2 W 0.31874(6) 0.11223(6) 0.27434(5) 0.0362(5) Uani 1 1 d . . .
W3 W 0.37213(6) 0.18011(6) 0.20516(5) 0.0353(5) Uani 1 1 d . . .
W4 W 0.25913(6) 0.23192(6) 0.15712(5) 0.0362(5) Uani 1 1 d . . .
W5 W 0.31458(6) 0.16291(6) 0.10315(5) 0.0368(5) Uani 1 1 d . . .
W6 W 0.20483(6) 0.16684(6) 0.22516(5) 0.0349(5) Uani 1 1 d . . .
W7 W 0.33545(6) 0.02011(6) 0.11701(5) 0.0377(5) Uani 1 1 d . . .
W8 W 0.21977(6) 0.03190(6) 0.23225(5) 0.0370(5) Uani 1 1 d . . .
W9 W 0.28499(6) -0.04232(6) 0.17726(5) 0.0358(5) Uani 1 1 d . . .
W10 W 0.13538(6) 0.16660(6) 0.11135(5) 0.0328(5) Uani 1 1 d . . .
W11 W 0.07809(6) 0.30403(6) 0.10897(5) 0.0369(5) Uani 1 1 d . . .
W12 W -0.03853(6) 0.34350(6) 0.04932(6) 0.0408(6) Uani 1 1 d . . .
W13 W -0.09336(6) 0.22805(7) 0.08364(6) 0.0419(6) Uani 1 1 d . . .
W14 W -0.12521(6) 0.25103(6) -0.02594(6) 0.0380(6) Uani 1 1 d . . .
W15 W -0.03590(6) 0.22814(6) -0.06569(5) 0.0330(5) Uani 1 1 d . . .
W16 W -0.05618(6) 0.10453(6) 0.07063(5) 0.0368(5) Uani 1 1 d . . .
W17 W 0.02180(6) 0.18770(6) 0.13843(5) 0.0385(5) Uani 1 1 d . . .
W18 W 0.04900(6) 0.31774(6) 0.00734(5) 0.0355(5) Uani 1 1 d . . .
W19 W 0.02909(6) 0.05148(6) 0.02099(5) 0.0309(5) Uani 1 1 d . . .
W20 W 0.09193(6) -0.12454(6) 0.03908(5) 0.0321(5) Uani 1 1 d . . .
As1 As 0.25824(13) 0.09220(14) 0.16024(12) 0.0300(11) Uani 1 1 d . . .
As2 As 0.00492(13) 0.20273(13) 0.03628(12) 0.0292(11) Uani 1 1 d . . .
Dy Dy 0.14377(7) 0.00516(8) 0.11471(7) 0.0367(7) Uani 1 1 d . . .
Dy2 Dy 0.10301(7) 0.17466(8) -0.00907(7) 0.0326(7) Uani 1 1 d . . .
O1 O 0.4454(7) 0.0208(8) 0.2526(7) 0.040(6) Uiso 1 1 d . . .
O2 O 0.3577(7) 0.0620(8) 0.2556(6) 0.036(6) Uiso 1 1 d . . .
O3 O 0.2795(7) 0.0577(8) 0.2806(7) 0.042(7) Uiso 1 1 d . . .
O4 O 0.3554(7) -0.0316(8) 0.2195(6) 0.034(6) Uiso 1 1 d . . .
O5 O 0.3947(7) 0.0228(7) 0.1705(6) 0.026(6) Uiso 1 1 d . . .
O6 O 0.3955(7) 0.1092(8) 0.2096(6) 0.036(6) Uiso 1 1 d . . .
O7 O 0.3576(8) 0.1225(9) 0.3233(7) 0.050(7) Uiso 1 1 d . . .
O8 O 0.4268(7) 0.2139(7) 0.2348(6) 0.028(6) Uiso 1 1 d . . .
O9 O 0.3455(7) 0.1640(8) 0.2460(6) 0.033(6) Uiso 1 1 d . . .
O10 O 0.2690(7) 0.1622(8) 0.2720(7) 0.040(6) Uiso 1 1 d . . .
O11 O 0.3742(7) 0.1875(8) 0.1523(6) 0.034(6) Uiso 1 1 d . . .
O12 O 0.3254(7) 0.2425(8) 0.1918(7) 0.036(6) Uiso 1 1 d . . .
O13 O 0.1786(7) 0.2102(8) 0.2493(7) 0.045(7) Uiso 1 1 d . . .
O14 O 0.2426(7) 0.2131(8) 0.2036(6) 0.032(6) Uiso 1 1 d . . .
O15 O 0.2971(6) 0.1493(7) 0.1618(6) 0.023(6) Uiso 1 1 d . . .
O16 O 0.1889(7) 0.1001(8) 0.2433(7) 0.041(6) Uiso 1 1 d . . .
O17 O 0.2558(7) 0.0990(7) 0.2091(6) 0.025(6) Uiso 1 1 d . . .
O18 O 0.3072(7) 0.0428(8) 0.1704(6) 0.033(6) Uiso 1 1 d . . .
O19 O 0.1949(8) -0.0074(8) 0.2606(7) 0.045(7) Uiso 1 1 d . . .
O20 O 0.2654(7) -0.0153(8) 0.2209(7) 0.046(7) Uiso 1 1 d . . .
O21 O 0.2861(7) -0.1113(8) 0.1874(7) 0.042(7) Uiso 1 1 d . . .
O22 O 0.3195(7) -0.0450(7) 0.1391(6) 0.030(6) Uiso 1 1 d . . .
O23 O 0.3682(7) -0.0035(8) 0.0896(7) 0.044(7) Uiso 1 1 d . . .
O24 O 0.3476(7) 0.0945(8) 0.1174(7) 0.042(7) Uiso 1 1 d . . .
O25 O 0.2820(7) 0.2288(7) 0.1124(6) 0.028(6) Uiso 1 1 d . . .
O26 O 0.2387(8) 0.2972(8) 0.1506(7) 0.045(7) Uiso 1 1 d . . .
O27 O 0.3366(8) 0.1850(8) 0.0657(7) 0.045(7) Uiso 1 1 d . . .
O28 O 0.2016(7) 0.1919(7) 0.1256(6) 0.026(6) Uiso 1 1 d . . .
O29 O 0.1586(7) 0.1631(8) 0.1752(7) 0.036(6) Uiso 1 1 d . . .
O30 O 0.2571(7) 0.1350(8) 0.0748(6) 0.031(6) Uiso 1 1 d . . .
O31 O 0.1768(7) 0.0275(8) 0.1844(7) 0.042(7) Uiso 1 1 d . . .
O32 O 0.2753(8) 0.0257(9) 0.0822(7) 0.053(7) Uiso 1 1 d . . .
O33 O 0.2252(7) -0.0308(8) 0.1421(6) 0.036(6) Uiso 1 1 d . . .
O34 O 0.1797(7) 0.0223(8) 0.0658(7) 0.043(7) Uiso 1 1 d . . .
O35 O 0.1087(7) -0.0635(8) 0.1438(7) 0.043(7) Uiso 1 1 d . . .
O36 O 0.1693(8) 0.1118(8) 0.0138(7) 0.047(7) Uiso 1 1 d . . .
O37 O 0.1459(7) 0.0968(8) 0.1132(6) 0.036(6) Uiso 1 1 d . . .
O38 O 0.1850(9) 0.2162(10) 0.0204(8) 0.078(9) Uiso 1 1 d . . .
O39 O 0.1200(7) 0.2499(8) 0.1135(7) 0.042(7) Uiso 1 1 d . . .
O40 O 0.0489(8) 0.1784(8) 0.1885(7) 0.047(7) Uiso 1 1 d . . .
O41 O 0.0701(7) 0.1629(8) 0.1149(6) 0.033(6) Uiso 1 1 d . . .
O42 O 0.1176(6) 0.1765(7) 0.0587(6) 0.021(5) Uiso 1 1 d . . .
O43 O 0.0742(7) 0.0413(8) 0.1354(6) 0.037(6) Uiso 1 1 d . . .
O44 O 0.0741(7) 0.0168(8) 0.0604(6) 0.036(6) Uiso 1 1 d . . .
O45 O 0.1332(7) -0.0785(8) 0.0688(6) 0.034(6) Uiso 1 1 d . . .
O46 O 0.1424(7) -0.1801(8) 0.0425(6) 0.032(6) Uiso 1 1 d . . .
O47 O -0.0492(6) 0.2058(7) -0.0084(6) 0.022(6) Uiso 1 1 d . . .
O48 O 0.0327(7) -0.0913(8) 0.0209(6) 0.034(6) Uiso 1 1 d . . .
O49 O 0.0779(7) -0.1636(8) 0.0794(6) 0.031(6) Uiso 1 1 d . . .
O50 O 0.1118(7) 0.3446(8) 0.1482(7) 0.038(6) Uiso 1 1 d . . .
O51 O 0.0429(7) 0.2607(8) 0.1324(6) 0.036(6) Uiso 1 1 d . . .
O52 O 0.0881(8) 0.3366(8) 0.0649(7) 0.045(7) Uiso 1 1 d . . .
O53 O 0.0163(7) 0.3507(8) 0.0961(6) 0.033(6) Uiso 1 1 d . . .
O54 O -0.0393(7) 0.2159(8) 0.1364(6) 0.037(6) Uiso 1 1 d . . .
O55 O -0.0705(8) 0.4000(9) 0.0526(7) 0.059(8) Uiso 1 1 d . . .
O56 O -0.0049(7) 0.3665(7) 0.0172(6) 0.025(6) Uiso 1 1 d . . .
O57 O -0.1388(8) 0.2476(9) 0.1007(8) 0.058(8) Uiso 1 1 d . . .
O58 O -0.0635(7) 0.2936(8) 0.0813(6) 0.036(6) Uiso 1 1 d . . .
O59 O 0.0711(7) 0.3661(8) -0.0158(7) 0.041(7) Uiso 1 1 d . . .
O60 O -0.0862(7) 0.3073(8) 0.0053(6) 0.037(6) Uiso 1 1 d . . .
O61 O -0.1832(8) 0.2800(8) -0.0452(7) 0.045(7) Uiso 1 1 d . . .
O62 O -0.1019(7) 0.2621(7) -0.0674(6) 0.025(6) Uiso 1 1 d . . .
O63 O -0.0398(7) 0.2461(8) -0.1134(7) 0.038(6) Uiso 1 1 d . . .
O64 O -0.1251(7) 0.2269(8) 0.0268(6) 0.037(6) Uiso 1 1 d . . .
O65 O -0.0064(7) 0.2903(8) -0.0375(6) 0.036(6) Uiso 1 1 d . . .
O66 O -0.1025(7) 0.1506(8) 0.0824(7) 0.039(6) Uiso 1 1 d . . .
O67 O 0.0138(7) 0.2708(7) 0.0467(6) 0.026(6) Uiso 1 1 d . . .
O68 O 0.0847(7) 0.2600(8) 0.0064(6) 0.035(6) Uiso 1 1 d . . .
O69 O -0.0273(7) 0.1903(7) 0.0709(6) 0.028(6) Uiso 1 1 d . . .
O70 O 0.0199(7) 0.1910(7) -0.0462(6) 0.026(6) Uiso 1 1 d . . .
O71 O -0.0943(7) 0.1123(7) 0.0153(6) 0.028(6) Uiso 1 1 d . . .
O72 O 0.1170(10) 0.2233(11) -0.0625(9) 0.091(10) Uiso 1 1 d . . .
O73 O -0.0749(8) 0.0460(9) 0.0815(7) 0.054(7) Uiso 1 1 d . . .
O74 O 0.0003(7) 0.0873(8) 0.0569(6) 0.035(6) Uiso 1 1 d . . .
O75 O 0.0637(7) 0.1010(8) 0.0091(6) 0.037(6) Uiso 1 1 d . . .
O76 O -0.0081(7) 0.1187(8) 0.1259(6) 0.033(6) Uiso 1 1 d . . .
O77 O 0.0258(7) 0.0065(7) -0.0223(6) 0.028(6) Uiso 1 1 d . . .
O78 O 0.0891(8) 0.1163(9) -0.0611(8) 0.057(7) Uiso 1 1 d . . .
O79 O 0.1056(11) 0.0846(12) -0.1149(10) 0.103(10) Uiso 1 1 d . . .
C1 C 0.0753(17) 0.0966(18) -0.0943(16) 0.088(16) Uiso 1 1 d . . .
C2 C 0.0220(15) 0.0746(16) -0.1183(13) 0.075(14) Uiso 1 1 d . . .
N1 N -0.0029(9) 0.0748(10) -0.0871(9) 0.042(8) Uiso 1 1 d . . .
As3 As 0.2124(4) 0.0675(4) 0.0439(3) 0.073(3) Uani 0.50 1 d P . .
N2 N 0.1569(10) 0.8511(11) 0.1776(9) 0.052(9) Uiso 1 1 d . . .
N3 N 0.1871(12) 0.7672(13) 0.2178(10) 0.072(11) Uiso 1 1 d . . .
C3 C 0.1804(12) 0.8194(14) 0.1545(11) 0.047(11) Uiso 1 1 d . . .
C4 C 0.1148(12) 0.8230(13) 0.1833(10) 0.037(10) Uiso 1 1 d . . .
C5 C 0.1941(14) 0.8663(15) 0.2197(12) 0.061(12) Uiso 1 1 d . . .
C6 C 0.2062(14) 0.7688(15) 0.1837(13) 0.068(13) Uiso 1 1 d . . .
C7 C 0.1296(14) 0.7668(15) 0.2010(12) 0.064(13) Uiso 1 1 d . . .
C8 C 0.2093(13) 0.8170(15) 0.2452(12) 0.059(12) Uiso 1 1 d . . .
N4 N 0.4608(10) 0.1201(11) 0.3577(9) 0.046(9) Uiso 1 1 d . . .
N5 N 0.5382(10) 0.0997(11) 0.3426(9) 0.053(9) Uiso 1 1 d . . .
C9 C 0.4640(12) 0.1551(13) 0.3228(10) 0.038(10) Uiso 1 1 d . . .
C10 C 0.4620(12) 0.0609(13) 0.3451(11) 0.040(10) Uiso 1 1 d . . .
C11 C 0.5055(12) 0.1302(13) 0.3942(10) 0.036(10) Uiso 1 1 d . . .
C12 C 0.5059(12) 0.1349(13) 0.3111(11) 0.038(10) Uiso 1 1 d . . .
C13 C 0.5148(12) 0.0483(13) 0.3433(10) 0.040(10) Uiso 1 1 d . . .
C14 C 0.5509(12) 0.1266(13) 0.3816(11) 0.044(11) Uiso 1 1 d . . .
N6 N 0.7152(9) 0.1592(10) 0.9314(8) 0.092(12) Uiso 1 1 d D . .
N7 N 0.7481(10) 0.1081(11) 0.9984(9) 0.114(14) Uiso 1 1 d D . .
C15 C 0.6727(9) 0.1259(12) 0.9392(9) 0.067(13) Uiso 1 1 d D . .
C16 C 0.7566(11) 0.1187(13) 0.9315(9) 0.077(14) Uiso 1 1 d D . .
C17 C 0.7361(11) 0.1976(9) 0.9683(9) 0.063(12) Uiso 1 1 d D . .
C18 C 0.6900(11) 0.1069(13) 0.9804(10) 0.092(16) Uiso 1 1 d D . .
C19 C 0.7672(12) 0.0839(12) 0.9654(11) 0.113(18) Uiso 1 1 d D . .
C20 C 0.7642(11) 0.1680(11) 1.0040(8) 0.059(12) Uiso 1 1 d D . .
N8 N 0.9856(13) 0.3936(14) 0.1860(12) 0.08(2) Uiso 0.50 1 d PD . .
N9 N 0.9269(16) 0.3370(17) 0.2091(14) 0.09(2) Uiso 0.50 1 d PD . .
C21 C 0.9305(15) 0.4071(16) 0.1613(13) 0.024(18) Uiso 0.50 1 d PD . .
C22 C 0.9935(16) 0.3325(16) 0.1804(14) 0.022(18) Uiso 0.50 1 d PD . .
C23 C 0.9940(18) 0.403(2) 0.2318(13) 0.09(3) Uiso 0.50 1 d PD . .
C24 C 0.8987(13) 0.366(2) 0.1683(16) 0.08(3) Uiso 0.50 1 d PD . .
C25 C 0.968(2) 0.3021(14) 0.2018(19) 0.08(3) Uiso 0.50 1 d PD . .
C26 C 0.954(2) 0.380(2) 0.2414(13) 0.12(4) Uiso 0.50 1 d PD . .
N10 N 0.2376(19) 0.4171(18) 0.0741(15) 0.100 Uiso 0.50 1 d PD A 1
C27 C 0.2856(18) 0.383(3) 0.0919(15) 0.100 Uiso 0.50 1 d PD A 1
C28 C 0.235(3) 0.4393(17) 0.0318(19) 0.100 Uiso 0.50 1 d PD A 1
C29 C 0.1915(19) 0.381(3) 0.068(2) 0.100 Uiso 0.50 1 d PD A 1
N11 N 0.2371(19) 0.3412(18) 0.0268(14) 0.100 Uiso 0.50 1 d PD A 1
C30 C 0.2853(18) 0.339(2) 0.0651(19) 0.100 Uiso 0.50 1 d PD A 1
C31 C 0.235(3) 0.396(3) 0.0049(13) 0.100 Uiso 0.50 1 d PD A 1
C32 C 0.1918(19) 0.337(2) 0.041(2) 0.100 Uiso 0.50 1 d PD A 1
O101 O 0.187(3) 0.298(4) 0.061(3) 0.093(6) Uiso 0.33(4) 1 d P B 2
O102 O 0.182(5) 0.396(5) 0.093(4) 0.093(6) Uiso 0.21(4) 1 d P C 2
Li1 Li 0.047(3) 0.552(3) 0.033(3) 0.10(3) Uiso 1 1 d . . .
Li2 Li 0.220(3) 0.396(3) 0.180(2) 0.07(2) Uiso 1 1 d . . .
Li3 Li 0.101(2) 0.288(2) 0.2236(18) 0.042(17) Uiso 1 1 d . . .
Li4 Li 0.115(3) 0.523(4) 0.487(3) 0.12(3) Uiso 1 1 d . . .
O103 O 0.0891(12) 0.9628(13) 0.2114(11) 0.125(12) Uiso 1 1 d . . .
O104 O 0.1367(10) -0.0073(11) 0.4865(9) 0.097(10) Uiso 1 1 d . . .
O105 O 0.0955(11) 0.6270(13) 0.0871(10) 0.115(11) Uiso 1 1 d . . .
O106 O 0.0401(11) 0.4374(13) 0.1538(10) 0.127(12) Uiso 1 1 d . . .
O107 O 0.0904(13) 0.0786(15) 0.2169(12) 0.142(14) Uiso 1 1 d . . .
O108 O 0.1416(14) 0.4617(15) 0.1946(12) 0.151(14) Uiso 1 1 d . . .
O109 O 0.2006(14) 0.3048(16) 0.3598(13) 0.165(16) Uiso 1 1 d . . .
O110 O 0.2500 0.2500 0.0000 0.16(2) Uiso 1 2 d S . .
O111 O 0.1010(15) 0.7905(17) 0.3585(14) 0.093(6) Uiso 0.66(4) 1 d P . .
O112 O 0.1359(18) 0.8457(19) 0.3131(16) 0.093(6) Uiso 0.58(4) 1 d P . .
O113 O 0.0063(17) 0.7999(19) 0.3350(15) 0.093(6) Uiso 0.59(4) 1 d P . .
O114 O -0.002(2) 0.041(2) 0.1887(19) 0.093(6) Uiso 0.48(4) 1 d P . .
O115 O 0.168(2) 0.332(2) 0.2314(19) 0.093(6) Uiso 0.47(4) 1 d P . .
O116 O 0.021(2) 0.501(2) 0.4379(19) 0.093(6) Uiso 0.47(4) 1 d P . .
O117 O 0.088(3) 0.150(3) 0.318(2) 0.093(6) Uiso 0.36(4) 1 d P . .
O118 O 0.294(3) 0.426(4) 0.174(3) 0.093(6) Uiso 0.32(4) 1 d P . .
O119 O 0.0767(19) 0.462(2) 0.0683(17) 0.093(6) Uiso 0.53(4) 1 d P . .

loop_
_atom_site_aniso_label
_atom_site_aniso_U_11
_atom_site_aniso_U_22
_atom_site_aniso_U_33
_atom_site_aniso_U_23
_atom_site_aniso_U_13
_atom_site_aniso_U_12
W1 0.0320(12) 0.0268(11) 0.0387(13) -0.0003(9) 0.0000(10) 0.0016(8)
W2 0.0350(12) 0.0297(11) 0.0336(13) -0.0018(9) -0.0012(10) 0.0003(8)
W3 0.0303(11) 0.0256(11) 0.0413(14) -0.0038(9) 0.0015(10) -0.0020(8)
W4 0.0333(12) 0.0209(11) 0.0457(14) -0.0015(9) 0.0028(10) -0.0001(8)
W5 0.0371(12) 0.0269(11) 0.0392(14) 0.0016(9) 0.0042(10) -0.0008(9)
W6 0.0343(11) 0.0282(11) 0.0340(13) -0.0026(9) 0.0016(10) 0.0013(8)
W7 0.0361(12) 0.0293(12) 0.0399(14) -0.0037(9) 0.0035(10) 0.0007(9)
W8 0.0361(12) 0.0286(11) 0.0373(13) 0.0035(9) 0.0012(10) -0.0020(9)
W9 0.0352(12) 0.0201(11) 0.0410(13) -0.0008(9) -0.0008(10) -0.0007(8)
W10 0.0310(11) 0.0210(11) 0.0356(13) 0.0002(9) -0.0021(10) -0.0003(8)
W11 0.0372(12) 0.0216(11) 0.0422(14) -0.0051(9) 0.0013(10) 0.0007(8)
W12 0.0365(12) 0.0212(11) 0.0571(15) -0.0036(10) 0.0068(11) 0.0038(8)
W13 0.0376(12) 0.0361(12) 0.0509(15) -0.0014(10) 0.0140(11) 0.0001(9)
W14 0.0288(11) 0.0235(11) 0.0515(14) 0.0017(9) 0.0012(10) 0.0038(8)
W15 0.0339(12) 0.0208(11) 0.0339(13) 0.0045(9) -0.0015(10) -0.0011(8)
W16 0.0359(12) 0.0270(11) 0.0402(14) 0.0023(9) 0.0039(10) -0.0045(9)
W17 0.0394(12) 0.0322(12) 0.0361(14) 0.0007(9) 0.0034(10) -0.0009(9)
W18 0.0342(11) 0.0197(11) 0.0434(14) 0.0030(9) 0.0020(10) -0.0019(8)
W19 0.0277(11) 0.0175(10) 0.0372(13) 0.0026(9) -0.0018(9) -0.0015(8)
W20 0.0265(11) 0.0195(11) 0.0388(13) 0.0026(9) -0.0035(9) -0.0012(8)
As1 0.031(3) 0.020(2) 0.030(3) -0.001(2) -0.001(2) -0.0017(19)
As2 0.026(3) 0.015(2) 0.038(3) 0.003(2) 0.001(2) 0.0004(18)
Dy 0.0372(15) 0.0206(14) 0.0392(17) 0.0015(12) -0.0031(13) -0.0020(11)
Dy2 0.0301(14) 0.0233(14) 0.0371(17) 0.0010(12) 0.0024(12) -0.0032(11)
As3 0.079(8) 0.052(7) 0.072(8) -0.003(6) 0.006(6) 0.005(5)

loop_
_atom_type_symbol
_atom_type_description
_atom_type_scat_dispersion_real
_atom_type_scat_dispersion_imag
_atom_type_scat_source
C C 0.0181 0.0091 'International Tables Vol C Tables 4.2.6.8 and 6.1.1.4'
H H 0.0000 0.0000 'International Tables Vol C Tables 4.2.6.8 and 6.1.1.4'
As As -0.9300 1.0051 'International Tables Vol C Tables 4.2.6.8 and 6.1.1.4'
Dy Dy -9.8046 9.8477 'International Tables Vol C Tables 4.2.6.8 and 6.1.1.4'
Li Li 0.0008 0.0003 'International Tables Vol C Tables 4.2.6.8 and 6.1.1.4'
N N 0.0311 0.0180 'International Tables Vol C Tables 4.2.6.8 and 6.1.1.4'
O O 0.0492 0.0322 'International Tables Vol C Tables 4.2.6.8 and 6.1.1.4'
W W -5.4734 5.5774 'International Tables Vol C Tables 4.2.6.8 and 6.1.1.4'

loop_
_geom_angle_atom_site_label_1
_geom_angle_atom_site_label_2
_geom_angle_atom_site_label_3
_geom_angle
_geom_angle_site_symmetry_1
_geom_angle_site_symmetry_3
O1 W1 O5 101.4(9) . .
O1 W1 O2 100.9(9) . .
O5 W1 O2 155.8(8) . .
O1 W1 O4 101.6(9) . .
O5 W1 O4 94.3(9) . .
O2 W1 O4 90.4(9) . .
O1 W1 O6 99.0(9) . .
O5 W1 O6 84.7(8) . .
O2 W1 O6 82.7(9) . .
O4 W1 O6 159.2(8) . .
O1 W1 O18 173.1(9) . .
O5 W1 O18 73.7(7) . .
O2 W1 O18 84.8(8) . .
O4 W1 O18 74.4(8) . .
O6 W1 O18 85.4(7) . .
O7 W2 O3 101.8(10) . .
O7 W2 O10 99.4(10) . .
O3 W2 O10 90.8(9) . .
O7 W2 O2 100.8(9) . .
O3 W2 O2 90.4(9) . .
O10 W2 O2 159.1(9) . .
O7 W2 O9 100.3(9) . .
O3 W2 O9 157.8(9) . .
O10 W2 O9 87.8(8) . .
O2 W2 O9 83.3(8) . .
O7 W2 O17 172.7(9) . .
O3 W2 O17 73.8(8) . .
O10 W2 O17 75.0(8) . .
O2 W2 O17 85.3(7) . .
O9 W2 O17 84.4(7) . .
O8 W3 O11 102.0(9) . .
O8 W3 O9 99.5(9) . .
O11 W3 O9 158.1(8) . .
O8 W3 O6 100.8(8) . .
O11 W3 O6 92.5(9) . .
O9 W3 O6 87.7(9) . .
O8 W3 O12 98.5(8) . .
O11 W3 O12 86.6(8) . .
O9 W3 O12 86.0(8) . .
O6 W3 O12 160.5(8) . .
O8 W3 O15 170.8(8) . .
O11 W3 O15 74.0(8) . .
O9 W3 O15 84.1(8) . .
O6 W3 O15 87.8(7) . .
O12 W3 O15 73.2(7) . .
O26 W4 O12 99.9(9) . .
O26 W4 O25 97.4(9) . .
O12 W4 O25 88.9(9) . .
O26 W4 O14 99.9(9) . .
O12 W4 O14 88.6(9) . .
O25 W4 O14 162.7(8) . .
O26 W4 O28 103.6(9) . .
O12 W4 O28 156.5(8) . .
O25 W4 O28 88.7(8) . .
O14 W4 O28 86.8(8) . .
O26 W4 O15 170.2(8) . .
O12 W4 O15 74.8(7) . .
O25 W4 O15 74.6(7) . .
O14 W4 O15 88.2(7) . .
O28 W4 O15 82.1(7) . .
O27 W5 O30 102.5(10) . .
O27 W5 O24 101.8(9) . .
O30 W5 O24 94.1(9) . .
O27 W5 O25 100.1(9) . .
O30 W5 O25 91.2(8) . .
O24 W5 O25 155.7(9) . .
O27 W5 O11 97.2(9) . .
O30 W5 O11 160.3(9) . .
O24 W5 O11 82.0(8) . .
O25 W5 O11 85.0(8) . .
O27 W5 O15 166.5(8) . .
O30 W5 O15 89.6(8) . .
O24 W5 O15 82.9(8) . .
O25 W5 O15 73.4(7) . .
O11 W5 O15 70.8(7) . .
O13 W6 O29 102.4(10) . .
O13 W6 O16 101.3(10) . .
O29 W6 O16 95.7(9) . .
O13 W6 O14 102.6(9) . .
O29 W6 O14 88.5(9) . .
O16 W6 O14 154.2(8) . .
O13 W6 O10 93.9(9) . .
O29 W6 O10 162.9(9) . .
O16 W6 O10 86.2(9) . .
O14 W6 O10 82.8(8) . .
O13 W6 O17 164.8(9) . .
O29 W6 O17 92.1(8) . .
O16 W6 O17 72.3(8) . .
O14 W6 O17 82.2(7) . .
O10 W6 O17 72.2(7) . .
O23 W7 O32 104.0(10) . .
O23 W7 O24 102.4(10) . .
O32 W7 O24 93.4(10) . .
O23 W7 O22 101.0(9) . .
O32 W7 O22 92.1(9) . .
O24 W7 O22 153.8(9) . .
O23 W7 O5 95.0(9) . .
O32 W7 O5 161.0(9) . .
O24 W7 O5 82.5(8) . .
O22 W7 O5 84.0(8) . .
O23 W7 O18 164.2(9) . .
O32 W7 O18 90.5(9) . .
O24 W7 O18 82.5(8) . .
O22 W7 O18 71.9(7) . .
O5 W7 O18 70.6(7) . .
O31 W8 O19 103.2(10) . .
O31 W8 O20 93.8(9) . .
O19 W8 O20 102.6(9) . .
O31 W8 O16 91.7(9) . .
O19 W8 O16 94.3(9) . .
O20 W8 O16 160.4(9) . .
O31 W8 O3 160.7(9) . .
O19 W8 O3 95.5(9) . .
O20 W8 O3 86.2(9) . .
O16 W8 O3 82.5(8) . .
O31 W8 O17 87.7(9) . .
O19 W8 O17 164.5(9) . .
O20 W8 O17 87.4(8) . .
O16 W8 O17 74.1(7) . .
O3 W8 O17 73.1(8) . .
O33 W9 O21 104.4(9) . .
O33 W9 O22 97.5(9) . .
O21 W9 O22 97.4(9) . .
O33 W9 O20 91.0(9) . .
O21 W9 O20 100.0(9) . .
O22 W9 O20 158.1(8) . .
O33 W9 O4 163.0(8) . .
O21 W9 O4 92.2(9) . .
O22 W9 O4 83.9(8) . .
O20 W9 O4 82.3(8) . .
O33 W9 O18 90.7(8) . .
O21 W9 O18 163.7(8) . .
O22 W9 O18 74.1(8) . .
O20 W9 O18 85.7(8) . .
O4 W9 O18 73.3(7) . .
O42 W10 O37 99.3(9) . .
O42 W10 O28 97.4(8) . .
O37 W10 O28 100.3(8) . .
O42 W10 O41 98.1(8) . .
O37 W10 O41 96.2(9) . .
O28 W10 O41 155.1(8) . .
O42 W10 O29 174.2(8) . .
O37 W10 O29 86.1(9) . .
O28 W10 O29 79.4(8) . .
O41 W10 O29 83.3(8) . .
O42 W10 O39 84.9(8) . .
O37 W10 O39 174.8(9) . .
O28 W10 O39 82.2(8) . .
O41 W10 O39 80.1(8) . .
O29 W10 O39 89.8(8) . .
O50 W11 O39 101.9(9) . .
O50 W11 O51 103.4(10) . .
O39 W11 O51 88.3(9) . .
O50 W11 O52 101.6(10) . .
O39 W11 O52 96.5(9) . .
O51 W11 O52 152.9(9) . .
O50 W11 O53 92.4(9) . .
O39 W11 O53 164.5(9) . .
O51 W11 O53 82.5(8) . .
O52 W11 O53 86.4(9) . .
O50 W11 O67 162.2(8) . .
O39 W11 O67 95.4(8) . .
O51 W11 O67 80.8(8) . .
O52 W11 O67 72.2(8) . .
O53 W11 O67 70.9(7) . .
O55 W12 O56 101.0(10) . .
O55 W12 O53 99.8(10) . .
O56 W12 O53 92.8(8) . .
O55 W12 O60 101.5(10) . .
O56 W12 O60 92.0(9) . .
O53 W12 O60 156.9(8) . .
O55 W12 O58 100.2(10) . .
O56 W12 O58 158.7(8) . .
O53 W12 O58 85.5(8) . .
O60 W12 O58 81.9(9) . .
O55 W12 O67 173.8(9) . .
O56 W12 O67 75.1(7) . .
O53 W12 O67 75.8(7) . .
O60 W12 O67 83.6(7) . .
O58 W12 O67 84.0(7) . .
O57 W13 O58 100.5(10) . .
O57 W13 O64 103.5(10) . .
O58 W13 O64 91.5(9) . .
O57 W13 O66 100.6(10) . .
O58 W13 O66 158.6(8) . .
O64 W13 O66 87.1(9) . .
O57 W13 O54 99.3(10) . .
O58 W13 O54 87.4(8) . .
O64 W13 O54 156.9(8) . .
O66 W13 O54 85.6(8) . .
O57 W13 O69 168.9(10) . .
O58 W13 O69 86.1(8) . .
O64 W13 O69 85.0(8) . .
O66 W13 O69 72.5(7) . .
O54 W13 O69 71.9(8) . .
O61 W14 O62 101.2(9) . .
O61 W14 O46 99.4(9) . 5
O62 W14 O46 91.5(8) . 5
O61 W14 O60 102.0(9) . .
O62 W14 O60 92.5(9) . .
O46 W14 O60 157.0(8) 5 .
O61 W14 O64 100.7(9) . .
O62 W14 O64 158.0(8) . .
O46 W14 O64 85.1(9) 5 .
O60 W14 O64 82.8(9) . .
O61 W14 O47 172.1(9) . .
O62 W14 O47 73.6(7) . .
O46 W14 O47 75.1(7) 5 .
O60 W14 O47 84.3(7) . .
O64 W14 O47 84.6(7) . .
O63 W15 O70 105.1(9) . .
O63 W15 O65 99.3(9) . .
O70 W15 O65 93.0(8) . .
O63 W15 O49 98.7(9) . 5
O70 W15 O49 93.2(8) . 5
O65 W15 O49 158.7(9) . 5
O63 W15 O62 96.8(9) . .
O70 W15 O62 158.0(8) . .
O65 W15 O62 85.1(8) . .
O49 W15 O62 81.6(7) 5 .
O63 W15 O47 167.3(8) . .
O70 W15 O47 86.2(8) . .
O65 W15 O47 85.5(8) . .
O49 W15 O47 74.6(8) 5 .
O62 W15 O47 71.8(7) . .
O73 W16 O71 102.3(10) . .
O73 W16 O74 103.4(10) . .
O71 W16 O74 90.1(8) . .
O73 W16 O66 100.5(10) . .
O71 W16 O66 87.9(9) . .
O74 W16 O66 156.0(8) . .
O73 W16 O76 96.0(10) . .
O71 W16 O76 161.8(8) . .
O74 W16 O76 85.7(8) . .
O66 W16 O76 88.8(8) . .
O73 W16 O69 166.8(10) . .
O71 W16 O69 89.2(8) . .
O74 W16 O69 82.8(8) . .
O66 W16 O69 73.2(8) . .
O76 W16 O69 72.7(7) . .
O40 W17 O54 100.3(10) . .
O40 W17 O76 97.1(10) . .
O54 W17 O76 89.7(8) . .
O40 W17 O41 105.3(9) . .
O54 W17 O41 154.4(9) . .
O76 W17 O41 86.6(8) . .
O40 W17 O51 101.3(9) . .
O54 W17 O51 87.9(8) . .
O76 W17 O51 161.6(9) . .
O41 W17 O51 87.7(8) . .
O40 W17 O69 169.1(9) . .
O54 W17 O69 73.8(8) . .
O76 W17 O69 73.9(8) . .
O41 W17 O69 80.8(8) . .
O51 W17 O69 87.9(8) . .
O59 W18 O68 105.0(10) . .
O59 W18 O65 101.6(9) . .
O68 W18 O65 90.5(9) . .
O59 W18 O52 98.3(9) . .
O68 W18 O52 95.1(9) . .
O65 W18 O52 157.2(9) . .
O59 W18 O56 94.7(9) . .
O68 W18 O56 160.3(8) . .
O65 W18 O56 84.2(8) . .
O52 W18 O56 83.1(8) . .
O59 W18 O67 165.3(9) . .
O68 W18 O67 88.3(8) . .
O65 W18 O67 84.3(8) . .
O52 W18 O67 73.9(8) . .
O56 W18 O67 72.3(7) . .
O75 W19 O44 102.7(9) . .
O75 W19 O77 96.2(9) . .
O44 W19 O77 99.0(9) . .
O75 W19 O74 103.5(9) . .
O44 W19 O74 94.5(9) . .
O77 W19 O74 153.0(8) . .
O75 W19 O48 84.6(8) . 5
O44 W19 O48 170.7(9) . 5
O77 W19 O48 85.7(8) . 5
O74 W19 O48 78.0(8) . 5
O75 W19 O77 167.0(9) . 5
O44 W19 O77 89.5(8) . 5
O77 W19 O77 77.3(9) . 5
O74 W19 O77 79.7(8) . 5
O48 W19 O77 83.8(7) 5 5
O75 W19 W19 137.0(7) . 5
O44 W19 W19 95.0(6) . 5
O77 W19 W19 41.9(6) . 5
O74 W19 W19 113.9(6) . 5
O48 W19 W19 83.2(5) 5 5
O77 W19 W19 35.4(5) 5 5
O45 W20 O48 105.7(9) . .
O45 W20 O49 100.1(9) . .
O48 W20 O49 94.9(9) . .
O45 W20 O71 103.6(9) . 5
O48 W20 O71 86.0(8) . 5
O49 W20 O71 155.0(8) . 5
O45 W20 O46 95.8(8) . .
O48 W20 O46 158.0(9) . .
O49 W20 O46 86.0(8) . .
O71 W20 O46 84.1(8) 5 .
O45 W20 O47 165.1(8) . 5
O48 W20 O47 87.9(7) . 5
O49 W20 O47 71.9(8) . 5
O71 W20 O47 83.3(7) 5 5
O46 W20 O47 71.5(7) . 5
O17 As1 O15 97.3(9) . .
O17 As1 O18 99.6(9) . .
O15 As1 O18 96.2(8) . .
O67 As2 O47 99.3(9) . .
O67 As2 O69 95.7(9) . .
O47 As2 O69 96.2(9) . .
O44 Dy O37 82.8(7) . .
O44 Dy O34 80.8(7) . .
O37 Dy O34 77.1(7) . .
O44 Dy O31 139.9(7) . .
O37 Dy O31 77.5(7) . .
O34 Dy O31 126.9(7) . .
O44 Dy O33 148.4(7) . .
O37 Dy O33 111.0(7) . .
O34 Dy O33 75.2(7) . .
O31 Dy O33 71.7(7) . .
O44 Dy O35 94.2(7) . .
O37 Dy O35 138.3(7) . .
O34 Dy O35 143.7(7) . .
O31 Dy O35 78.7(7) . .
O33 Dy O35 93.1(7) . .
O44 Dy O43 68.9(7) . .
O37 Dy O43 71.1(7) . .
O34 Dy O43 138.1(7) . .
O31 Dy O43 71.8(7) . .
O33 Dy O43 141.8(7) . .
O35 Dy O43 69.1(7) . .
O44 Dy O45 72.6(7) . .
O37 Dy O45 142.2(7) . .
O34 Dy O45 71.1(7) . .
O31 Dy O45 138.8(7) . .
O33 Dy O45 80.3(6) . .
O35 Dy O45 73.1(7) . .
O43 Dy O45 122.5(6) . .
O78 Dy2 O42 140.9(8) . .
O78 Dy2 O68 142.8(8) . .
O42 Dy2 O68 73.1(7) . .
O78 Dy2 O70 78.6(7) . .
O42 Dy2 O70 111.4(7) . .
O68 Dy2 O70 72.3(7) . .
O78 Dy2 O75 75.3(8) . .
O42 Dy2 O75 70.3(7) . .
O68 Dy2 O75 119.4(7) . .
O70 Dy2 O75 78.2(7) . .
O78 Dy2 O36 74.9(8) . .
O42 Dy2 O36 80.0(7) . .
O68 Dy2 O36 138.8(7) . .
O70 Dy2 O36 148.1(7) . .
O75 Dy2 O36 78.0(7) . .
O78 Dy2 O72 74.1(9) . .
O42 Dy2 O72 142.6(8) . .
O68 Dy2 O72 79.9(8) . .
O70 Dy2 O72 83.6(8) . .
O75 Dy2 O72 147.0(9) . .
O36 Dy2 O72 105.7(8) . .
O78 Dy2 O38 119.3(8) . .
O42 Dy2 O38 75.4(8) . .
O68 Dy2 O38 76.7(8) . .
O70 Dy2 O38 144.1(8) . .
O75 Dy2 O38 134.1(8) . .
O36 Dy2 O38 66.6(8) . .
O72 Dy2 O38 73.5(9) . .
W1 O2 W2 156.4(12) . .
W2 O3 W8 120.5(11) . .
W1 O4 W9 118.2(10) . .
W1 O5 W7 122.6(9) . .
W3 O6 W1 149.8(11) . .
W3 O9 W2 150.1(11) . .
W2 O10 W6 122.9(11) . .
W3 O11 W5 119.6(10) . .
W4 O12 W3 118.8(10) . .
W4 O14 W6 146.1(11) . .
As1 O15 W3 135.6(10) . .
As1 O15 W5 114.5(9) . .
W3 O15 W5 95.6(7) . .
As1 O15 W4 115.9(9) . .
W3 O15 W4 93.1(7) . .
W5 O15 W4 92.7(7) . .
W6 O16 W8 120.5(11) . .
As1 O17 W8 117.2(9) . .
As1 O17 W2 132.6(9) . .
W8 O17 W2 92.6(7) . .
As1 O17 W6 121.8(9) . .
W8 O17 W6 92.9(7) . .
W2 O17 W6 89.8(7) . .
As1 O18 W9 115.9(9) . .
As1 O18 W7 117.8(10) . .
W9 O18 W7 92.6(7) . .
As1 O18 W1 134.2(10) . .
W9 O18 W1 93.9(7) . .
W7 O18 W1 92.9(7) . .
W8 O20 W9 142.6(12) . .
W9 O22 W7 120.1(10) . .
W7 O24 W5 142.8(11) . .
W4 O25 W5 119.2(10) . .
W10 O28 W4 155.3(11) . .
W6 O29 W10 152.8(11) . .
W5 O30 As3 150.7(11) . .
W8 O31 Dy 157.9(12) . .
W7 O32 As3 154.9(13) . .
W9 O33 Dy 158.8(12) . .
As3 O34 Dy 149.1(12) . .
As3 O36 Dy2 161.8(13) . .
W10 O37 Dy 168.9(11) . .
W11 O39 W10 151.6(11) . .
W10 O41 W17 150.0(11) . .
W10 O42 Dy2 169.0(10) . .
W19 O44 Dy 157.4(11) . .
W20 O45 Dy 145.5(10) . .
W14 O46 W20 122.6(10) 5 .
As2 O47 W15 115.6(9) . .
As2 O47 W14 134.2(10) . .
W15 O47 W14 94.4(7) . .
As2 O47 W20 120.3(9) . 5
W15 O47 W20 91.7(7) . 5
W14 O47 W20 90.5(6) . 5
W20 O48 W19 157.5(12) . 5
W20 O49 W15 121.1(11) . 5
W11 O51 W17 146.0(12) . .
W11 O52 W18 122.9(11) . .
W12 O53 W11 123.2(10) . .
W17 O54 W13 120.8(11) . .
W12 O56 W18 120.0(9) . .
W13 O58 W12 147.7(12) . .
W14 O60 W12 159.9(12) . .
W14 O62 W15 120.2(10) . .
W13 O64 W14 147.5(11) . .
W15 O65 W18 144.6(11) . .
W16 O66 W13 120.5(10) . .
As2 O67 W18 115.9(10) . .
As2 O67 W12 135.1(9) . .
W18 O67 W12 92.6(7) . .
As2 O67 W11 121.8(9) . .
W18 O67 W11 90.6(6) . .
W12 O67 W11 89.7(6) . .
W18 O68 Dy2 159.4(11) . .
As2 O69 W13 135.7(10) . .
As2 O69 W17 115.4(9) . .
W13 O69 W17 93.5(7) . .
As2 O69 W16 115.5(9) . .
W13 O69 W16 93.8(7) . .
W17 O69 W16 93.9(7) . .
W15 O70 Dy2 157.4(10) . .
W16 O71 W20 145.1(10) . 5
W16 O74 W19 149.5(11) . .
W19 O75 Dy2 173.7(11) . .
W17 O76 W16 119.4(10) . .
W19 O77 W19 102.7(9) . 5
C1 O78 Dy2 163(3) . .
O78 C1 O79 124(4) . .
O78 C1 C2 127(5) . .
O79 C1 C2 109(4) . .
N1 C2 C1 103(3) . .
O36 As3 O34 107.4(11) . .
O36 As3 O32 168.6(11) . .
O34 As3 O32 82.7(10) . .
O36 As3 O30 88.7(9) . .
O34 As3 O30 125.5(10) . .
O32 As3 O30 81.0(8) . .
C3 N2 C4 112(3) . .
C3 N2 C5 112(3) . .
C4 N2 C5 108(3) . .
C6 N3 C7 110(3) . .
C6 N3 C8 107(3) . .
C7 N3 C8 113(3) . .
N2 C3 C6 106(3) . .
N2 C4 C7 112(3) . .
C8 C5 N2 109(3) . .
N3 C6 C3 108(3) . .
C4 C7 N3 105(3) . .
C5 C8 N3 108(3) . .
C11 N4 C9 108(2) . .
C11 N4 C10 108(2) . .
C9 N4 C10 108(3) . .
C14 N5 C13 111(3) . .
C14 N5 C12 109(3) . .
C13 N5 C12 112(3) . .
C12 C9 N4 108(3) . .
N4 C10 C13 109(2) . .
N4 C11 C14 108(3) . .
N5 C12 C9 111(3) . .
N5 C13 C10 106(3) . .
N5 C14 C11 110(3) . .
C17 N6 C16 109.1(16) . .
C17 N6 C15 106.3(16) . .
C16 N6 C15 106.7(16) . .
C20 N7 C18 107.2(16) . .
C20 N7 C19 107.6(16) . .
C18 N7 C19 106.9(16) . .
C18 C15 N6 109.5(14) . .
C19 C16 N6 110.2(15) . .
C20 C17 N6 110.1(15) . .
C15 C18 N7 110.3(15) . .
C16 C19 N7 110.6(15) . .
C17 C20 N7 109.5(14) . .
C21 N8 C23 107.7(17) . .
C21 N8 C22 107.8(17) . .
C23 N8 C22 107.8(17) . .
C25 N9 C24 107.1(17) . .
C25 N9 C26 107.6(17) . .
C24 N9 C26 107.6(18) . .
C24 C21 N8 109.4(16) . .
C25 C22 N8 109.4(16) . .
C26 C23 N8 109.4(16) . .
C21 C24 N9 109.4(16) . .
C22 C25 N9 109.8(16) . .
C23 C26 N9 109.7(16) . .
C29 N10 C27 109.1(15) . .
C29 N10 C28 108.5(15) . .
C27 N10 C28 108.2(15) . .
C30 C27 N10 110.7(13) . .
C31 C28 N10 110.0(13) . .
C32 C29 N10 110.3(13) . .
C30 N11 C32 107.8(15) . .
C30 N11 C31 109.1(15) . .
C32 N11 C31 109.0(15) . .
C27 C30 N11 109.9(13) . .
C28 C31 N11 110.7(13) . .
C29 C32 N11 110.2(13) . .
O119 Li1 Li4 67(3) . 6_565

loop_
_geom_bond_atom_site_label_1
_geom_bond_atom_site_label_2
_geom_bond_distance
_geom_bond_site_symmetry_2
W1 O1 1.70(2) .
W1 O5 1.85(2) .
W1 O2 1.88(2) .
W1 O4 1.88(2) .
W1 O6 1.96(2) .
W1 O18 2.365(19) .
W2 O7 1.71(2) .
W2 O3 1.84(2) .
W2 O10 1.88(2) .
W2 O2 1.95(2) .
W2 O9 1.95(2) .
W2 O17 2.399(19) .
W3 O8 1.771(19) .
W3 O11 1.89(2) .
W3 O9 1.89(2) .
W3 O6 1.89(2) .
W3 O12 2.01(2) .
W3 O15 2.299(18) .
W4 O26 1.73(2) .
W4 O12 1.89(2) .
W4 O25 1.90(2) .
W4 O14 1.91(2) .
W4 O28 1.922(18) .
W4 O15 2.323(18) .
W5 O27 1.74(2) .
W5 O30 1.751(19) .
W5 O24 1.94(2) .
W5 O25 1.984(19) .
W5 O11 2.06(2) .
W5 O15 2.31(2) .
W6 O13 1.71(2) .
W6 O29 1.80(2) .
W6 O16 1.91(2) .
W6 O14 1.92(2) .
W6 O10 2.00(2) .
W6 O17 2.437(18) .
W7 O23 1.67(2) .
W7 O32 1.74(2) .
W7 O24 1.90(2) .
W7 O22 1.933(19) .
W7 O5 2.052(19) .
W7 O18 2.36(2) .
W8 O31 1.71(2) .
W8 O19 1.72(2) .
W8 O20 1.91(2) .
W8 O16 2.03(2) .
W8 O3 2.06(2) .
W8 O17 2.271(19) .
W9 O33 1.76(2) .
W9 O21 1.77(2) .
W9 O22 1.93(2) .
W9 O20 1.93(2) .
W9 O4 2.07(2) .
W9 O18 2.268(19) .
W10 O42 1.761(19) .
W10 O37 1.78(2) .
W10 O28 1.899(18) .
W10 O41 1.925(19) .
W10 O29 2.11(2) .
W10 O39 2.15(2) .
W11 O50 1.72(2) .
W11 O39 1.79(2) .
W11 O51 1.86(2) .
W11 O52 1.86(2) .
W11 O53 2.041(19) .
W11 O67 2.468(19) .
W12 O55 1.72(2) .
W12 O56 1.818(19) .
W12 O53 1.85(2) .
W12 O60 1.90(2) .
W12 O58 1.98(2) .
W12 O67 2.387(18) .
W13 O57 1.69(2) .
W13 O58 1.87(2) .
W13 O64 1.89(2) .
W13 O66 1.96(2) .
W13 O54 1.99(2) .
W13 O69 2.302(19) .
W14 O61 1.73(2) .
W14 O62 1.82(2) .
W14 O46 1.886(19) 5
W14 O60 1.90(2) .
W14 O64 1.95(2) .
W14 O47 2.346(18) .
W15 O63 1.71(2) .
W15 O70 1.774(18) .
W15 O65 1.88(2) .
W15 O49 1.977(19) 5
W15 O62 2.061(18) .
W15 O47 2.248(19) .
W16 O73 1.65(2) .
W16 O71 1.88(2) .
W16 O74 1.90(2) .
W16 O66 1.91(2) .
W16 O76 1.99(2) .
W16 O69 2.306(19) .
W17 O40 1.68(2) .
W17 O54 1.870(19) .
W17 O76 1.916(19) .
W17 O41 1.95(2) .
W17 O51 1.97(2) .
W17 O69 2.31(2) .
W18 O59 1.70(2) .
W18 O68 1.78(2) .
W18 O65 1.94(2) .
W18 O52 2.00(2) .
W18 O56 2.095(18) .
W18 O67 2.304(19) .
W19 O75 1.73(2) .
W19 O44 1.76(2) .
W19 O77 1.87(2) .
W19 O74 1.95(2) .
W19 O48 2.12(2) 5
W19 O77 2.160(18) 5
W19 W19 3.153(3) 5
W20 O45 1.72(2) .
W20 O48 1.801(19) .
W20 O49 1.88(2) .
W20 O71 1.96(2) 5
W20 O46 1.984(19) .
W20 O47 2.431(18) 5
As1 O17 1.75(2) .
As1 O15 1.805(19) .
As1 O18 1.82(2) .
As2 O67 1.748(19) .
As2 O47 1.787(19) .
As2 O69 1.79(2) .
Dy O44 2.26(2) .
Dy O37 2.30(2) .
Dy O34 2.33(2) .
Dy O31 2.37(2) .
Dy O33 2.375(19) .
Dy O35 2.40(2) .
Dy O43 2.52(2) .
Dy O45 2.60(2) .
Dy2 O78 2.27(3) .
Dy2 O42 2.272(19) .
Dy2 O68 2.32(2) .
Dy2 O70 2.324(18) .
Dy2 O75 2.37(2) .
Dy2 O36 2.39(2) .
Dy2 O72 2.39(3) .
Dy2 O38 2.45(3) .
O30 As3 2.18(2) .
O32 As3 2.12(2) .
O34 As3 1.81(2) .
O36 As3 1.73(2) .
O46 W14 1.886(19) 5
O47 W20 2.431(18) 5
O48 W19 2.12(2) 5
O49 W15 1.977(19) 5
O71 W20 1.96(2) 5
O77 W19 2.160(18) 5
O78 C1 1.20(5) .
O79 C1 1.35(5) .
C1 C2 1.57(6) .
C2 N1 1.51(4) .
N2 C3 1.46(4) .
N2 C4 1.47(4) .
N2 C5 1.54(5) .
N3 C6 1.48(5) .
N3 C7 1.55(4) .
N3 C8 1.57(5) .
C3 C6 1.64(5) .
C4 C7 1.54(5) .
C5 C8 1.50(5) .
N4 C11 1.49(4) .
N4 C9 1.54(4) .
N4 C10 1.56(4) .
N5 C14 1.46(4) .
N5 C13 1.46(4) .
N5 C12 1.47(4) .
C9 C12 1.49(4) .
C10 C13 1.57(4) .
C11 C14 1.52(4) .
N6 C17 1.56(2) .
N6 C16 1.56(2) .
N6 C15 1.58(2) .
N7 C20 1.57(2) .
N7 C18 1.57(2) .
N7 C19 1.57(2) .
C15 C18 1.44(3) .
C16 C19 1.42(3) .
C17 C20 1.44(3) .
N8 C21 1.55(2) .
N8 C23 1.56(2) .
N8 C22 1.57(2) .
N9 C25 1.57(2) .
N9 C24 1.57(2) .
N9 C26 1.57(2) .
C21 C24 1.45(3) .
C22 C25 1.43(3) .
C23 C26 1.44(3) .
N10 C29 1.555(18) .
N10 C27 1.557(18) .
N10 C28 1.572(18) .
C27 C30 1.448(18) .
C28 C31 1.438(18) .
C29 C32 1.449(18) .
N11 C30 1.560(18) .
N11 C32 1.562(18) .
N11 C31 1.563(18) .
Li1 O119 2.58(10) .
Li1 Li4 3.48(13) 6_565
Li2 O118 2.31(11) .
Li3 O115 2.17(8) .
Li4 Li1 3.48(13) 6_566
